data_2010356
loop_
_publ_author_name
'Boys, D.'
'Araya-Maturana, R.'
'Gonzalez, O.'
'Manriquez, V.'

_publ_section_title
;
 [1-(Ethoxycarbonyl)-1-cyclopentyl]triphenylphosphonium Bromide,
 [(C~6~H~5~)~3~PC(C~4~H~8~)(COOC~2~H~5~)]Br
;
_journal_issue 1
_journal_name_full 'Acta Crystallographica Section C'
_journal_page_first 105
_journal_page_last 107
_journal_paper_doi 10.1107/S0108270194005433
_journal_volume 51
_journal_year 1995
_chemical_formula_sum 'C26 H28 Br O2 P'
_chemical_formula_weight 483.4
_space_group_IT_number 19
_symmetry_cell_setting orthorhombic
_symmetry_space_group_name_Hall 'P 2ac 2ab'
_symmetry_space_group_name_H-M 'P 21 21 21'
_atom_type_scat_source IntTabC
_cell_angle_alpha 90
_cell_angle_beta 90
_cell_angle_gamma 90
_cell_formula_units_Z 4
_cell_length_a 8.875(2)
_cell_length_b 9.826(2)
_cell_length_c 26.468(5)
_cell_measurement_reflns_used 25
_cell_measurement_temperature 293
_cell_measurement_theta_max 15
_cell_measurement_theta_min 2
_cell_volume 2308.2(8)
_diffrn_measurement_device 'Siemens R3m/V'
_diffrn_measurement_method \w
_diffrn_radiation_type MoK\a
_diffrn_radiation_wavelength 0.71073
_diffrn_reflns_av_R_equivalents 0.022
_diffrn_reflns_limit_h_max 10
_diffrn_reflns_limit_h_min 0
_diffrn_reflns_limit_k_max 11
_diffrn_reflns_limit_k_min -10
_diffrn_reflns_limit_l_max 31
_diffrn_reflns_limit_l_min -25
_diffrn_reflns_number 3051
_diffrn_reflns_theta_max 25.0
_diffrn_standards_decay_% <2
_diffrn_standards_interval_count 98
_diffrn_standards_number 2
_exptl_absorpt_coefficient_mu 1.870
_exptl_absorpt_correction_type none
_exptl_crystal_colour colourless
_exptl_crystal_density_diffrn 1.391
_exptl_crystal_description parallelepiped
_exptl_crystal_size_max 0.34
_exptl_crystal_size_mid 0.14
_exptl_crystal_size_min 0.10
_refine_diff_density_max 0.26
_refine_diff_density_min -0.36
_refine_ls_extinction_method none
_refine_ls_goodness_of_fit_obs 1.006
_refine_ls_hydrogen_treatment noref
_refine_ls_number_parameters 272
_refine_ls_number_reflns 1271
_refine_ls_R_factor_obs 0.032
_refine_ls_shift/esd_max 0.012
_refine_ls_structure_factor_coef F
_refine_ls_weighting_details 'w = 1/[\s^2^(F) + 0.0002F^2^]'
_refine_ls_weighting_scheme calc
_refine_ls_wR_factor_obs 0.031
_reflns_number_observed 1271
_reflns_number_total 2325
_reflns_observed_criterion F>4.0\s(F)
_cod_data_source_file bk1011.cif
_cod_data_source_block bk1011a
_cod_depositor_comments
;
The following automatic conversions were performed:

'_refine_ls_weighting_scheme' value '1/[\s^2^(F) + 0.0002F^2^]' was
changed to 'calc'. New tag '_refine_ls_weighting_details' was
created. The value of the new tag was set to 'w = 1/[\s^2^(F) +
0.0002F^2^]'.

Automatic conversion script
Id: cif_fix_values 3143 2015-03-26 13:38:13Z robertas 
;
_cod_original_formula_sum 'C26 H28 O2 P Br'
_cod_database_code 2010356

loop_
_symmetry_equiv_pos_as_xyz
x,y,z
1/2+x,1/2-y,-z
-x,1/2+y,1/2-z
1/2-x,-y,1/2+z

loop_
_atom_site_label
_atom_site_fract_x
_atom_site_fract_y
_atom_site_fract_z
_atom_site_U_iso_or_equiv
Br .67860(10) 1.02620(10) .13810(10) .0470(10)
P .3540(2) .5374(2) .13450(10) .0280(10)
O(1) .6081(6) .4206(5) .0869(2) .043(2)
O(2) .7822(7) .5594(8) .1191(2) .068(3)
C(1) .5446(8) .5301(8) .1634(3) .028(3)
C(2) .5833(10) .6640(7) .1927(3) .037(3)
C(3) .6293(12) .6169(9) .2450(3) .065(4)
C(4) .6673(13) .4748(9) .2429(3) .068(4)
C(5) .5645(10) .4122(7) .2027(3) .037(3)
C(6) .6598(11) .5061(9) .1208(3) .040(4)
C(7) .6998(11) .3922(9) .0424(3) .060(4)
C(8) .6349(14) .2728(10) .0168(3) .090(6)
C(11) .2269(9) .6331(8) .1740(3) .027(3)
C(12) .1319(10) .7308(8) .1520(3) .037(3)
C(13) .0202(11) .7948(9) .1817(3) .044(4)
C(14) .0102(12) .7627(9) .2318(3) .053(4)
C(15) .1050(11) .6669(9) .2540(4) .047(4)
C(16) .2123(10) .6018(8) .2246(3) .036(3)
C(21) .2651(10) .3742(8) .1267(3) .029(3)
C(22) .1068(11) .3712(10) .1264(3) .039(4)
C(23) .0285(11) .2507(10) .1209(3) .047(4)
C(24) .1098(14) .1303(11) .1165(3) .050(4)
C(25) .2638(13) .1310(10) .1174(3) .046(4)
C(26) .3428(10) .2517(8) .1221(3) .037(3)
C(31) .3689(8) .6253(8) .0750(3) .028(3)
C(32) .4350(10) .7541(8) .0733(3) .037(3)
C(33) .4525(11) .8217(9) .0282(3) .047(4)
C(34) .4034(11) .7603(11) -.0154(3) .054(4)
C(35) .3360(13) .6324(10) -.0150(3) .056(4)
C(36) .3226(10) .5652(8) .0302(3) .039(3)
H(2A) .4967 .7222 .1948 .040
H(2B) .6633 .7130 .1764 .040
H(3A) .5493 .6318 .2688 .070
H(3B) .7156 .6680 .2559 .070
H(4A) .6497 .4325 .2750 .070
H(4B) .7713 .4626 .2340 .070
H(5A) .6116 .3346 .1874 .040
H(5B) .4696 .3848 .2169 .040
H(7A) .8014 .3708 .0520 .060
H(7B) .7012 .4692 .0201 .060
H(8A) .6901 .2484 -.0131 .090
H(8B) .6340 .1973 .0398 .090
H(8C) .5334 .2960 .0078 .090
H(12A) .1419 .7543 .1169 .040
H(13A) -.0468 .8610 .1674 .050
H(14A) -.0617 .8099 .2525 .060
H(15A) .0930 .6448 .2891 .050
H(16A) .2776 .5354 .2397 .040
H(22A) .0515 .4545 .1302 .040
H(23A) -.0796 .2493 .1201 .050
H(24A) .0563 .0460 .1128 .060
H(25A) .3168 .0462 .1145 .050
H(26A) .4509 .2510 .1224 .040
H(32A) .4685 .7958 .1041 .040
H(33A) .4971 .9107 .0270 .050
H(34A) .4177 .8061 -.0470 .060
H(35A) .3015 .5917 -.0459 .060
H(36A) .2776 .4765 .0320 .040

loop_
_geom_angle_atom_site_label_1
_geom_angle_atom_site_label_2
_geom_angle_atom_site_label_3
_geom_angle
_geom_angle_publ_flag
C(1) P C(11) 110.6(3) yes
C(1) P C(21) 114.4(4) yes
C(11) P C(21) 104.9(4) yes
C(1) P C(31) 108.1(3) yes
C(11) P C(31) 107.6(4) yes
C(21) P C(31) 111.0(4) yes
P C(1) C(6) 108.1(5) yes
C(2) C(1) C(6) 110.2(7) yes
C(5) C(1) C(6) 107.3(6) yes
O(1) C(6) C(1) 111.5(7) yes
O(1) C(7) C(8) 107.8(8) yes
C(2) C(1) C(5) 105.5(6) yes
C(1) C(2) C(3) 104.8(6) yes
C(2) C(3) C(4) 108.8(7) yes
C(3) C(4) C(5) 106.1(8) yes
C(1) C(5) C(4) 103.4(6) yes
P C(1) C(2) 111.8(5) yes
P C(1) C(5) 113.8(5) yes
C(6) O(1) C(7) 118.7(7) yes
O(1) C(6) O(2) 124.5(8) yes
O(2) C(6) C(1) 124.0(7) yes
P C(11) C(16) 120.3(6) no
C(11) C(12) C(13) 119.6(7) no
C(13) C(14) C(15) 121.7(9) no
C(11) C(16) C(15) 120.4(8) no
P C(21) C(26) 124.3(7) no
C(21) C(22) C(23) 121.5(9) no
C(23) C(24) C(25) 120.9(10) no
C(21) C(26) C(25) 119.9(10) no
P C(31) C(36) 121.4(6) no
C(31) C(32) C(33) 120.9(8) no
C(33) C(34) C(35) 121.9(9) no
C(31) C(36) C(35) 121.0(8) no
P C(11) C(12) 119.5(6) no
C(12) C(11) C(16) 119.9(7) no
C(12) C(13) C(14) 119.0(8) no
C(14) C(15) C(16) 119.4(8) no
P C(21) C(22) 117.3(6) no
C(22) C(21) C(26) 118.5(8) no
C(22) C(23) C(24) 118.5(9) no
C(24) C(25) C(26) 120.8(10) no
P C(31) C(32) 119.6(6) no
C(32) C(31) C(36) 118.9(7) no
C(32) C(33) C(34) 118.7(9) no
C(34) C(35) C(36) 118.4(8) no

loop_
_geom_bond_atom_site_label_1
_geom_bond_atom_site_label_2
_geom_bond_distance
_geom_bond_publ_flag
P C(1) 1.857(8) yes
P C(11) 1.803(8) yes
P C(21) 1.800(9) yes
P C(31) 1.802(8) yes
O(1) C(6) 1.313(10) yes
O(1) C(7) 1.458(10) yes
O(2) C(6) 1.206(11) yes
C(1) C(2) 1.565(11) yes
C(1) C(5) 1.569(11) yes
C(2) C(3) 1.517(12) yes
C(3) C(4) 1.438(13) yes
C(4) C(5) 1.529(13) yes
C(1) C(6) 1.539(11) yes
C(7) C(8) 1.472(13) yes
C(11) C(12) 1.404(11) no
C(12) C(13) 1.414(12) no
C(14) C(15) 1.392(13) no
C(21) C(22) 1.405(13) no
C(22) C(23) 1.380(13) no
C(24) C(25) 1.367(17) no
C(31) C(32) 1.396(11) no
C(32) C(33) 1.374(12) no
C(34) C(35) 1.392(15) no
C(11) C(16) 1.381(11) no
C(13) C(14) 1.366(13) no
C(15) C(16) 1.386(12) no
C(21) C(26) 1.393(12) no
C(23) C(24) 1.390(15) no
C(25) C(26) 1.383(13) no
C(31) C(36) 1.385(11) no
C(33) C(34) 1.373(13) no
C(35) C(36) 1.373(12) no
